data_7043316
loop_
_publ_author_name
'Ke, Hongshan'
'Lu, Xiaohua'
'Wei, Wen'
'Wang, Wenyuan'
'Xie, Gang'
'Chen, Sanping'

_publ_section_title
;
 Unusual undecanuclear heterobimetallic Zn4Ln7 (Ln = Gd, Dy) nano-sized
 clusters encapsulating two peroxide anions through spontaneous intake of
 dioxygen
;
_journal_name_full 'Dalton Trans.'
_journal_paper_doi 10.1039/C7DT01501A
_journal_year 2017
_chemical_formula_moiety 'C112 H100 Cl4 Dy7 N8 O36 Zn4, Cl, 4(C2 H3 N)'
_chemical_formula_sum 'C120 H120 Cl5 Dy7 N12 O40 Zn4'
_chemical_formula_weight 3946.50
_space_group_crystal_system triclinic
_space_group_IT_number 2
_space_group_name_Hall '-P 1'
_space_group_name_H-M_alt 'P -1'
_symmetry_space_group_name_Hall '-P 1'
_symmetry_space_group_name_H-M 'P -1'
_atom_sites_solution_hydrogens mixed
_audit_creation_date 2017-04-06
_audit_creation_method
;
Olex2 1.2
(compiled 2017.03.28 svn.r3405 for OlexSys, GUI svn.r5335)
;
_audit_update_record
;
2017-04-19 deposited with the CCDC.
2017-05-29 downloaded from the CCDC.
;
_cell_angle_alpha 72.1550(10)
_cell_angle_beta 75.1570(10)
_cell_angle_gamma 66.4450(10)
_cell_formula_units_Z 2
_cell_length_a 16.2712(8)
_cell_length_b 19.3688(9)
_cell_length_c 27.8061(13)
_cell_measurement_reflns_used 9879
_cell_measurement_temperature 177(2)
_cell_measurement_theta_max 25.06
_cell_measurement_theta_min 2.51
_cell_volume 7556.2(6)
_computing_molecular_graphics 'Olex2 (Dolomanov et al., 2009)'
_computing_publication_material 'Olex2 (Dolomanov et al., 2009)'
_computing_structure_refinement 'ShelXL (Sheldrick, 2015)'
_diffrn_ambient_temperature 177.15
_diffrn_measured_fraction_theta_full 0.989
_diffrn_measured_fraction_theta_max 0.989
_diffrn_measurement_device_type 'Bruker APEX-II CCD'
_diffrn_measurement_method '\f and \w scans'
_diffrn_radiation_monochromator graphite
_diffrn_radiation_type MoK\a
_diffrn_radiation_wavelength 0.71073
_diffrn_reflns_av_R_equivalents 0.0345
_diffrn_reflns_av_unetI/netI 0.0721
_diffrn_reflns_Laue_measured_fraction_full 0.989
_diffrn_reflns_Laue_measured_fraction_max 0.989
_diffrn_reflns_limit_h_max 19
_diffrn_reflns_limit_h_min -18
_diffrn_reflns_limit_k_max 20
_diffrn_reflns_limit_k_min -23
_diffrn_reflns_limit_l_max 32
_diffrn_reflns_limit_l_min -33
_diffrn_reflns_number 38618
_diffrn_reflns_point_group_measured_fraction_full 0.989
_diffrn_reflns_point_group_measured_fraction_max 0.989
_diffrn_reflns_theta_full 25.000
_diffrn_reflns_theta_max 25.000
_diffrn_reflns_theta_min 1.876
_diffrn_standards_number 0
_exptl_absorpt_coefficient_mu 4.198
_exptl_absorpt_correction_T_max 0.511
_exptl_absorpt_correction_T_min 0.470
_exptl_absorpt_correction_type multi-scan
_exptl_crystal_colour yellow
_exptl_crystal_colour_primary yellow
_exptl_crystal_density_diffrn 1.735
_exptl_crystal_description block
_exptl_crystal_F_000 3822
_exptl_crystal_size_max 0.25
_exptl_crystal_size_mid 0.21
_exptl_crystal_size_min 0.18
_refine_diff_density_max 3.062
_refine_diff_density_min -3.167
_refine_diff_density_rms 0.220
_refine_ls_extinction_method none
_refine_ls_goodness_of_fit_ref 1.034
_refine_ls_hydrogen_treatment constr
_refine_ls_matrix_type fullcycle
_refine_ls_number_parameters 1667
_refine_ls_number_reflns 26314
_refine_ls_number_restraints 2
_refine_ls_restrained_S_all 1.091
_refine_ls_R_factor_all 0.0768
_refine_ls_R_factor_gt 0.0563
_refine_ls_shift/su_max 0.001
_refine_ls_shift/su_mean 0.000
_refine_ls_structure_factor_coef Fsqd
_refine_ls_weighting_details 'w=1/[\s^2^(Fo^2^)+(0.1043P)^2^+18.5935P] where P=(Fo^2^+2Fc^2^)/3'
_refine_ls_weighting_scheme calc
_refine_ls_wR_factor_gt 0.1689
_refine_ls_wR_factor_ref 0.1807
_reflns_Friedel_coverage 0.000
_reflns_number_gt 19382
_reflns_number_total 26314
_reflns_threshold_expression 'I > 2\s(I)'
_cod_data_source_file c7dt01501a2.cif
_cod_data_source_block 1_sq
_cod_database_code 7043316
_shelx_shelxl_version_number 2014/7
_shelx_space_group_comment
;
The symmetry employed for this shelxl refinement is uniquely defined
by the following loop, which should always be used as a source of
symmetry information in preference to the above space-group names.
They are only intended as comments.
;
_shelx_estimated_absorpt_t_max 0.519
_shelx_estimated_absorpt_t_min 0.420
_olex2_refinement_description
;
1. Fixed Uiso
 At 1.2 times of:
  All C(H) groups, All O(H) groups
 At 1.5 times of:
  All C(H,H,H) groups, All O(H,H) groups
2. Restrained distances
 O28-H28E
 2 with sigma of 0.02
 H25A-H27A
 1.95 with sigma of 0.02
3.a Rotating group:
 O26(H26A,H26B), O27(H27A,H27B), O28(H28D,H28E), O25(H25A,H25B)
3.b Ternary CH refined with riding coordinates:
 O29(H29), O30(H30A), O35(H35A), O36(H36)
3.c Me refined with riding coordinates:
 C116(H11D,H11E,H11F)
3.d Aromatic/amide H refined with riding coordinates:
 C2(H2), C3(H3), C4(H4), C5(H5), C7(H7), C10(H10), C11(H11), C12(H12),
 C16(H16), C17(H17), C18(H18), C19(H19), C21(H21), C24(H24), C25(H25), C26(H26),
  C30(H30), C31(H31), C32(H32), C33(H33), C35(H35), C38(H38), C39(H39),
 C40(H40), C44(H44), C45(H45), C46(H46), C47(H47), C49(H49), C52(H52), C53(H53),
  C54(H54), C58(H58), C59(H59), C60(H60), C61(H61), C63(H63), C66(H66),
 C67(H67), C68(H68), C72(H72), C73(H73), C74(H74), C75(H75), C77(H77), C80(H80),
  C81(H81), C82(H82), C86(H86), C87(H87), C88(H88), C89(H89), C91(H91),
 C94(H94), C95(H95), C96(H96), C100(H100), C101(H101), C102(H102), C103(H103),
 C105(H105), C108(H108), C109(H109), C110(H110)
3.e Idealised Me refined as rotating group:
 C14(H14A,H14B,H14C), C28(H28A,H28B,H28C), C42(H42A,H42B,H42C), C56(H56A,H56B,
 H56C), C70(H70A,H70B,H70C), C84(H84A,H84B,H84C), C98(H98A,H98B,H98C),
 C112(H11A,H11B,H11C), C120(H12A,H12B,H12C), C118(H11G,H11H,H11I), C114(H11J,
 H11K,H11L)
;
_olex2_submission_special_instructions 'No special instructions were received'

loop_
_space_group_symop_operation_xyz
'x, y, z'
'-x, -y, -z'

loop_
_atom_site_label
_atom_site_type_symbol
_atom_site_fract_x
_atom_site_fract_y
_atom_site_fract_z
_atom_site_U_iso_or_equiv
_atom_site_adp_type
_atom_site_occupancy
_atom_site_site_symmetry_order
_atom_site_calc_flag
_atom_site_refinement_flags_posn
C1 C 0.1113(8) 0.7408(6) 0.8001(4) 0.036(3) Uani 1 1 d .
C2 C 0.1273(10) 0.7903(7) 0.8232(5) 0.057(4) Uani 1 1 d .
H2 H 0.1547 0.7697 0.8533 0.069 Uiso 1 1 calc R
C3 C 0.1024(10) 0.8674(7) 0.8010(6) 0.060(4) Uani 1 1 d .
H3 H 0.1171 0.8993 0.8150 0.072 Uiso 1 1 calc R
C4 C 0.0583(10) 0.9008(7) 0.7606(6) 0.057(4) Uani 1 1 d .
H4 H 0.0387 0.9553 0.7479 0.069 Uiso 1 1 calc R
C5 C 0.0416(9) 0.8538(7) 0.7375(5) 0.048(3) Uani 1 1 d .
H5 H 0.0119 0.8763 0.7082 0.058 Uiso 1 1 calc R
C6 C 0.0687(8) 0.7736(6) 0.7574(4) 0.033(3) Uani 1 1 d .
C7 C 0.0358(8) 0.7364(7) 0.6925(4) 0.035(3) Uani 1 1 d .
H7 H 0.0254 0.7883 0.6735 0.043 Uiso 1 1 calc R
C8 C 0.0601(7) 0.6032(6) 0.6871(4) 0.027(2) Uani 1 1 d .
C9 C 0.0253(7) 0.6844(7) 0.6687(4) 0.032(3) Uani 1 1 d .
C10 C -0.0183(7) 0.7166(7) 0.6265(4) 0.037(3) Uani 1 1 d .
H10 H -0.0404 0.7712 0.6144 0.045 Uiso 1 1 calc R
C11 C -0.0301(9) 0.6706(8) 0.6016(5) 0.050(3) Uani 1 1 d .
H11 H -0.0635 0.6941 0.5738 0.060 Uiso 1 1 calc R
C12 C 0.0067(8) 0.5890(8) 0.6168(5) 0.047(3) Uani 1 1 d .
H12 H 0.0001 0.5571 0.5990 0.056 Uiso 1 1 calc R
C13 C 0.0533(8) 0.5564(7) 0.6591(5) 0.039(3) Uani 1 1 d .
C14 C 0.0890 0.4297 0.6501 0.068 Uani 1 1 d .
H14A H 0.0304 0.4521 0.6378 0.103 Uiso 1 1 calc GR
H14B H 0.0952 0.3785 0.6727 0.103 Uiso 1 1 calc GR
H14C H 0.1380 0.4248 0.6208 0.103 Uiso 1 1 calc GR
C15 C 0.5150 0.1768 0.8547 0.028 Uani 1 1 d .
C16 C 0.5734 0.1068 0.8443 0.030 Uani 1 1 d .
H16 H 0.5968 0.1030 0.8098 0.036 Uiso 1 1 calc R
C17 C 0.5982 0.0417 0.8836 0.038 Uani 1 1 d .
H17 H 0.6379 -0.0068 0.8764 0.045 Uiso 1 1 calc R
C18 C 0.5637 0.0488 0.9342 0.041 Uani 1 1 d .
H18 H 0.5812 0.0049 0.9615 0.049 Uiso 1 1 calc R
C19 C 0.5050 0.1179 0.9447 0.036 Uani 1 1 d .
H19 H 0.4824 0.1219 0.9792 0.043 Uiso 1 1 calc R
C20 C 0.4783 0.1827 0.9049 0.030 Uani 1 1 d .
C21 C 0.3613 0.2650 0.9527 0.034 Uani 1 1 d .
H21 H 0.3647 0.2180 0.9775 0.040 Uiso 1 1 calc R
C22 C 0.2668 0.4086 0.9353 0.030 Uani 1 1 d .
C23 C 0.2926 0.3339 0.9668 0.034 Uani 1 1 d .
C24 C 0.2462 0.3224 1.0180 0.059 Uani 1 1 d .
H24 H 0.2626 0.2721 1.0399 0.071 Uiso 1 1 calc R
C25 C 0.1795 0.3816 1.0358 0.077 Uani 1 1 d .
H25 H 0.1513 0.3731 1.0704 0.092 Uiso 1 1 calc R
C26 C 0.1522 0.4535 1.0046 0.053 Uani 1 1 d .
H26 H 0.1047 0.4946 1.0177 0.063 Uiso 1 1 calc R
C27 C 0.1925 0.4675 0.9544 0.032 Uani 1 1 d .
C28 C 0.0830 0.5944 0.9359 0.052 Uani 1 1 d .
H28A H 0.0339 0.5732 0.9479 0.078 Uiso 1 1 calc GR
H28B H 0.0672 0.6390 0.9070 0.078 Uiso 1 1 calc GR
H28C H 0.0916 0.6109 0.9637 0.078 Uiso 1 1 calc GR
C29 C 0.3010 0.6040 0.9371 0.031 Uani 1 1 d .
C30 C 0.2357 0.6744 0.9467 0.045 Uani 1 1 d .
H30 H 0.2013 0.7100 0.9208 0.054 Uiso 1 1 calc R
C31 C 0.2210 0.6925 0.9931 0.050 Uani 1 1 d .
H31 H 0.1785 0.7412 0.9986 0.060 Uiso 1 1 calc R
C32 C 0.2685 0.6395 1.0317 0.048 Uani 1 1 d .
H32 H 0.2568 0.6510 1.0642 0.058 Uiso 1 1 calc R
C33 C 0.3322 0.5708 1.0233 0.047 Uani 1 1 d .
H33 H 0.3668 0.5359 1.0492 0.056 Uiso 1 1 calc R
C34 C 0.3463 0.5519 0.9770 0.035 Uani 1 1 d .
C35 C 0.4412 0.4200 0.9966 0.039 Uani 1 1 d .
H35 H 0.4176 0.4212 1.0314 0.047 Uiso 1 1 calc R
C36 C 0.5373 0.3333 0.9373 0.030 Uani 1 1 d .
C37 C 0.5067 0.3471 0.9863 0.038 Uani 1 1 d .
C38 C 0.5417 0.2862 1.0280 0.049 Uani 1 1 d .
H38 H 0.5204 0.2936 1.0619 0.059 Uiso 1 1 calc R
C39 C 0.6042 0.2185 1.0203 0.051 Uani 1 1 d .
H39 H 0.6275 0.1794 1.0488 0.061 Uiso 1 1 calc R
C40 C 0.6353 0.2043 0.9726 0.041 Uani 1 1 d .
H40 H 0.6784 0.1555 0.9678 0.049 Uiso 1 1 calc R
C41 C 0.6022 0.2630 0.9310 0.038 Uani 1 1 d .
C42 C 0.7016 0.1876 0.8707 0.056 Uani 1 1 d .
H42A H 0.7546 0.1825 0.8839 0.084 Uiso 1 1 calc GR
H42B H 0.7167 0.1914 0.8338 0.084 Uiso 1 1 calc GR
H42C H 0.6837 0.1422 0.8876 0.084 Uiso 1 1 calc GR
C43 C 0.3053 0.3804 0.6511 0.029 Uani 1 1 d .
C44 C 0.3223 0.3246 0.6237 0.037 Uani 1 1 d .
H44 H 0.3325 0.2722 0.6414 0.045 Uiso 1 1 calc R
C45 C 0.3245 0.3447 0.5720 0.055 Uani 1 1 d .
H45 H 0.3349 0.3063 0.5544 0.066 Uiso 1 1 calc R
C46 C 0.3117 0.4212 0.5444 0.049 Uani 1 1 d .
H46 H 0.3133 0.4356 0.5084 0.059 Uiso 1 1 calc R
C47 C 0.2965 0.4750 0.5722 0.044 Uani 1 1 d .
H47 H 0.2887 0.5271 0.5543 0.052 Uiso 1 1 calc R
C48 C 0.2923 0.4565 0.6240 0.030 Uani 1 1 d .
C49 C 0.2731 0.5793 0.6347 0.033 Uani 1 1 d .
H49 H 0.2749 0.5949 0.5987 0.039 Uiso 1 1 calc R
C50 C 0.2803 0.6231 0.7097 0.030 Uani 1 1 d .
C51 C 0.2684 0.6365 0.6592 0.032 Uani 1 1 d .
C52 C 0.2623 0.7103 0.6270 0.045 Uani 1 1 d .
H52 H 0.2526 0.7203 0.5929 0.054 Uiso 1 1 calc R
C53 C 0.2695 0.7668 0.6419 0.049 Uani 1 1 d .
H53 H 0.2618 0.8164 0.6196 0.059 Uiso 1 1 calc R
C54 C 0.2881 0.7514 0.6904 0.049 Uani 1 1 d .
H54 H 0.2962 0.7899 0.7012 0.059 Uiso 1 1 calc R
C55 C 0.2954 0.6800 0.7235 0.033 Uani 1 1 d .
C56 C 0.3565 0.7036 0.7843 0.046 Uani 1 1 d .
H56A H 0.4101 0.7049 0.7586 0.068 Uiso 1 1 calc GR
H56B H 0.3747 0.6797 0.8183 0.068 Uiso 1 1 calc GR
H56C H 0.3135 0.7564 0.7836 0.068 Uiso 1 1 calc GR
C57 C 0.8192 -0.0444 0.5655 0.034 Uani 1 1 d .
C58 C 0.8286 -0.1101 0.5517 0.044 Uani 1 1 d .
H58 H 0.7996 -0.1445 0.5743 0.053 Uiso 1 1 calc R
C59 C 0.8780 -0.1269 0.5068 0.062 Uani 1 1 d .
H59 H 0.8864 -0.1742 0.4993 0.075 Uiso 1 1 calc R
C60 C 0.9174 -0.0741 0.4707 0.069 Uani 1 1 d .
H60 H 0.9521 -0.0853 0.4391 0.082 Uiso 1 1 calc R
C61 C 0.9038 -0.0073 0.4828 0.057 Uani 1 1 d .
H61 H 0.9283 0.0291 0.4586 0.068 Uiso 1 1 calc R
C62 C 0.8563 0.0098 0.5284 0.041 Uani 1 1 d .
C63 C 0.8463 0.1404 0.5136 0.043 Uani 1 1 d .
H63 H 0.8652 0.1398 0.4784 0.052 Uiso 1 1 calc R
C64 C 0.7846 0.2259 0.5753 0.037 Uani 1 1 d .
C65 C 0.8293 0.2096 0.5275 0.041 Uani 1 1 d .
C66 C 0.8594 0.2673 0.4904 0.052 Uani 1 1 d .
H66 H 0.8887 0.2582 0.4575 0.063 Uiso 1 1 calc R
C67 C 0.8474 0.3348 0.5009 0.055 Uani 1 1 d .
H67 H 0.8689 0.3719 0.4755 0.066 Uiso 1 1 calc R
C68 C 0.8039 0.3508 0.5488 0.053 Uani 1 1 d .
H68 H 0.7963 0.3980 0.5560 0.064 Uiso 1 1 calc R
C69 C 0.7719 0.2959 0.5857 0.037 Uani 1 1 d .
C70 C 0.7196 0.3716 0.6479 0.067 Uani 1 1 d .
H70A H 0.7805 0.3728 0.6446 0.101 Uiso 1 1 calc GR
H70B H 0.6896 0.3700 0.6834 0.101 Uiso 1 1 calc GR
H70C H 0.6839 0.4181 0.6254 0.101 Uiso 1 1 calc GR
C71 C 0.6414 -0.1940 0.6958 0.036 Uani 1 1 d .
C72 C 0.7279 -0.2405 0.6782 0.044 Uani 1 1 d .
H72 H 0.7630 -0.2188 0.6492 0.053 Uiso 1 1 calc R
C73 C 0.7631 -0.3167 0.7019 0.062 Uani 1 1 d .
H73 H 0.8243 -0.3465 0.6916 0.075 Uiso 1 1 calc R
C74 C 0.7087 -0.3503 0.7410 0.054 Uani 1 1 d .
H74 H 0.7307 -0.4046 0.7548 0.065 Uiso 1 1 calc R
C75 C 0.6265 -0.3077 0.7595 0.047 Uani 1 1 d .
H75 H 0.5927 -0.3315 0.7882 0.056 Uiso 1 1 calc R
C76 C 0.5885 -0.2288 0.7379 0.032 Uani 1 1 d .
C77 C 0.4593 -0.1945 0.7988 0.031 Uani 1 1 d .
H77 H 0.4833 -0.2454 0.8189 0.038 Uiso 1 1 calc R
C78 C 0.3416 -0.0615 0.8004 0.026 Uani 1 1 d .
C79 C 0.3719 -0.1425 0.8202 0.029 Uani 1 1 d .
C80 C 0.3209 -0.1743 0.8636 0.036 Uani 1 1 d .
H80 H 0.3405 -0.2288 0.8765 0.043 Uiso 1 1 calc R
C81 C 0.2442 -0.1286 0.8873 0.038 Uani 1 1 d .
H81 H 0.2103 -0.1511 0.9166 0.046 Uiso 1 1 calc R
C82 C 0.2148 -0.0486 0.8689 0.036 Uani 1 1 d .
H82 H 0.1607 -0.0166 0.8855 0.043 Uiso 1 1 calc R
C83 C 0.2641 -0.0160 0.8267 0.034 Uani 1 1 d .
C84 C 0.1632 0.1130 0.8304 0.058 Uani 1 1 d .
H84A H 0.1089 0.1062 0.8265 0.086 Uiso 1 1 calc GR
H84B H 0.1596 0.1667 0.8149 0.086 Uiso 1 1 calc GR
H84C H 0.1670 0.1010 0.8668 0.086 Uiso 1 1 calc GR
C85 C 0.3212 0.1584 0.8439 0.032 Uani 1 1 d .
C86 C 0.2579 0.2123 0.8714 0.041 Uani 1 1 d .
H86 H 0.2324 0.2649 0.8544 0.049 Uiso 1 1 calc R
C87 C 0.2324 0.1880 0.9238 0.052 Uani 1 1 d .
H87 H 0.1897 0.2247 0.9425 0.063 Uiso 1 1 calc R
C88 C 0.2679 0.1123 0.9490 0.056 Uani 1 1 d .
H88 H 0.2492 0.0964 0.9846 0.067 Uiso 1 1 calc R
C89 C 0.3314 0.0589 0.9219 0.048 Uani 1 1 d .
H89 H 0.3569 0.0065 0.9392 0.058 Uiso 1 1 calc R
C90 C 0.3575 0.0815 0.8703 0.034 Uani 1 1 d .
C91 C 0.4720 -0.0357 0.8604 0.032 Uani 1 1 d .
H91 H 0.4523 -0.0522 0.8958 0.039 Uiso 1 1 calc R
C92 C 0.5990 -0.0742 0.7866 0.027 Uani 1 1 d .
C93 C 0.5511 -0.0907 0.8375 0.027 Uani 1 1 d .
C94 C 0.5891 -0.1639 0.8705 0.043 Uani 1 1 d .
H94 H 0.5580 -0.1754 0.9042 0.051 Uiso 1 1 calc R
C95 C 0.6679 -0.2177 0.8555 0.045 Uani 1 1 d .
H95 H 0.6885 -0.2673 0.8777 0.054 Uiso 1 1 calc R
C96 C 0.7202 -0.2008 0.8071 0.040 Uani 1 1 d .
H96 H 0.7772 -0.2372 0.7970 0.048 Uiso 1 1 calc R
C97 C 0.6850 -0.1302 0.7758 0.031 Uani 1 1 d .
C98 C 0.8257 -0.1454 0.7200 0.044 Uani 1 1 d .
H98A H 0.8520 -0.1381 0.7453 0.067 Uiso 1 1 calc GR
H98B H 0.8520 -0.1243 0.6855 0.067 Uiso 1 1 calc GR
H98C H 0.8390 -0.2008 0.7243 0.067 Uiso 1 1 calc GR
C99 C 0.5173 0.3745 0.6493 0.027 Uani 1 1 d .
C100 C 0.4914 0.4467 0.6606 0.033 Uani 1 1 d .
H100 H 0.4711 0.4516 0.6950 0.039 Uiso 1 1 calc R
C101 C 0.4952 0.5114 0.6217 0.042 Uani 1 1 d .
H101 H 0.4785 0.5601 0.6296 0.050 Uiso 1 1 calc R
C102 C 0.5232 0.5044 0.5722 0.042 Uani 1 1 d .
H102 H 0.5262 0.5485 0.5457 0.050 Uiso 1 1 calc R
C103 C 0.5470 0.4347 0.5603 0.038 Uani 1 1 d .
H103 H 0.5672 0.4306 0.5257 0.045 Uiso 1 1 calc R
C104 C 0.5418 0.3694 0.5986 0.034 Uani 1 1 d .
C105 C 0.5585 0.2866 0.5476 0.034 Uani 1 1 d .
H105 H 0.5409 0.3337 0.5225 0.041 Uiso 1 1 calc R
C106 C 0.5915 0.1422 0.5628 0.024 Uani 1 1 d .
C107 C 0.5753 0.2164 0.5315 0.037 Uani 1 1 d .
C108 C 0.5694 0.2297 0.4788 0.055 Uani 1 1 d .
H108 H 0.5594 0.2801 0.4572 0.067 Uiso 1 1 calc R
C109 C 0.5782 0.1690 0.4592 0.064 Uani 1 1 d .
H109 H 0.5738 0.1776 0.4243 0.076 Uiso 1 1 calc R
C110 C 0.5937 0.0949 0.4912 0.043 Uani 1 1 d .
H110 H 0.6017 0.0529 0.4775 0.051 Uiso 1 1 calc R
C111 C 0.5973 0.0822 0.5412 0.032 Uani 1 1 d .
C112 C 0.5980 -0.0468 0.5564 0.061 Uani 1 1 d .
H11A H 0.5367 -0.0290 0.5481 0.092 Uiso 1 1 calc GR
H11B H 0.6087 -0.0953 0.5827 0.092 Uiso 1 1 calc GR
H11C H 0.6426 -0.0553 0.5256 0.092 Uiso 1 1 calc GR
Cl1 Cl 0.5524(3) 0.5596(2) 0.86258(13) 0.0623(10) Uani 1 1 d .
Cl2 Cl -0.0707(2) 0.6278(2) 0.82946(14) 0.0599(10) Uani 1 1 d .
Cl3 Cl 0.3935(3) -0.0879(2) 0.64737(14) 0.0646(10) Uani 1 1 d .
Cl4 Cl 0.9393(2) 0.0204(2) 0.65300(14) 0.0651(11) Uani 1 1 d .
Dy1 Dy 0.41167(3) 0.27324(3) 0.74993(2) 0.02371(12) Uani 1 1 d .
Dy2 Dy 0.26201(3) 0.55768(3) 0.83591(2) 0.02570(12) Uani 1 1 d .
Dy3 Dy 0.44033(3) 0.36053(3) 0.83941(2) 0.02472(12) Uani 1 1 d .
Dy4 Dy 0.42124(3) 0.08358(3) 0.74743(2) 0.02487(12) Uani 1 1 d .
Dy5 Dy 0.61305(3) 0.19304(3) 0.66461(2) 0.02404(12) Uani 1 1 d .
Dy6 Dy 0.63776(3) -0.00761(3) 0.66266(2) 0.02551(12) Uani 1 1 d .
Dy7 Dy 0.22976(3) 0.45929(3) 0.74665(2) 0.02449(12) Uani 1 1 d .
N1 N 0.0574(6) 0.7193(5) 0.7360(3) 0.033(2) Uani 1 1 d .
N2 N 0.4185(6) 0.2582(5) 0.9114(3) 0.028(2) Uani 1 1 d .
N3 N 0.4113(7) 0.4842(5) 0.9626(3) 0.036(2) Uani 1 1 d .
N4 N 0.2754(6) 0.5084(5) 0.6560(3) 0.030(2) Uani 1 1 d .
N5 N 0.8382(7) 0.0779(5) 0.5447(3) 0.037(2) Uani 1 1 d .
N6 N 0.5061(6) -0.1760(5) 0.7544(3) 0.031(2) Uani 1 1 d .
N7 N 0.4272(6) 0.0306(5) 0.8391(3) 0.030(2) Uani 1 1 d .
N8 N 0.5644(6) 0.2934(5) 0.5906(3) 0.031(2) Uani 1 1 d .
O1 O 0.0939(6) 0.4784(5) 0.6772(3) 0.050(2) Uani 1 1 d .
O2 O 0.1015(5) 0.5673(4) 0.7281(3) 0.0331(17) Uani 1 1 d .
O3 O 0.1328(5) 0.6627(4) 0.8210(3) 0.0330(17) Uani 1 1 d .
O4 O 0.1646(5) 0.5368(4) 0.9200(3) 0.0343(18) Uani 1 1 d .
O5 O 0.3072(5) 0.4276(4) 0.8871(2) 0.0253(15) Uani 1 1 d .
O6 O 0.4921(5) 0.2423(4) 0.8162(3) 0.0293(17) Uani 1 1 d .
O7 O 0.6275(6) 0.2565(5) 0.8808(3) 0.051(2) Uani 1 1 d .
O8 O 0.5050(5) 0.3846(4) 0.8948(3) 0.0312(17) Uani 1 1 d .
O9 O 0.3192(5) 0.5884(4) 0.8905(3) 0.0323(17) Uani 1 1 d .
O10 O 0.3146(5) 0.6596(4) 0.7734(3) 0.0323(17) Uani 1 1 d .
O11 O 0.2780(5) 0.5581(4) 0.7459(2) 0.0258(16) Uani 1 1 d .
O12 O 0.2968(5) 0.3605(4) 0.7028(3) 0.0316(17) Uani 1 1 d .
O13 O 0.7265(6) 0.3045(4) 0.6337(3) 0.044(2) Uani 1 1 d .
O14 O 0.7504(5) 0.1770(4) 0.6123(3) 0.0333(18) Uani 1 1 d .
O15 O 0.7761(5) -0.0291(4) 0.6114(3) 0.0363(19) Uani 1 1 d .
O16 O 0.2417(6) 0.0623(5) 0.8058(3) 0.045(2) Uani 1 1 d .
O17 O 0.3869(5) -0.0260(4) 0.7594(3) 0.0315(17) Uani 1 1 d .
O18 O 0.6066(5) -0.1181(4) 0.6747(3) 0.0290(17) Uani 1 1 d .
O19 O 0.7318(5) -0.1071(4) 0.7270(3) 0.0330(18) Uani 1 1 d .
O20 O 0.5658(5) -0.0118(4) 0.7510(2) 0.0264(16) Uani 1 1 d .
O21 O 0.3449(5) 0.1808(4) 0.7931(3) 0.0306(17) Uani 1 1 d .
O22 O 0.6069(5) 0.0123(4) 0.5757(3) 0.0321(17) Uani 1 1 d .
O23 O 0.6022(5) 0.1234(4) 0.6120(2) 0.0260(16) Uani 1 1 d .
O24 O 0.5212(5) 0.3087(4) 0.6869(3) 0.0301(17) Uani 1 1 d .
O26 O 0.2926(5) 0.1442(5) 0.7022(3) 0.045(2) Uani 1 1 d .
H26A H 0.2462 0.1877 0.7145 0.067 Uiso 1 1 d GR
H26B H 0.2616 0.1097 0.7044 0.067 Uiso 1 1 d GR
O27 O 0.6865(6) 0.1931(5) 0.7296(3) 0.050(2) Uani 1 1 d .
H27A H 0.6562 0.2237 0.7593 0.074 Uiso 1 1 d DGR
H27B H 0.7558 0.1627 0.7341 0.074 Uiso 1 1 d GR
O31 O 0.3810(5) 0.3948(4) 0.7657(3) 0.0266(16) Uani 1 1 d .
O32 O 0.3167(5) 0.3557(4) 0.8039(2) 0.0271(16) Uani 1 1 d .
O33 O 0.5175(5) 0.1545(4) 0.7357(2) 0.0234(15) Uani 1 1 d .
O34 O 0.4576(5) 0.1909(4) 0.6944(3) 0.0283(16) Uani 1 1 d .
Zn1 Zn 0.07009(8) 0.61543(7) 0.78898(5) 0.0288(3) Uani 1 1 d .
Zn2 Zn 0.45020(9) 0.50025(7) 0.88569(5) 0.0300(3) Uani 1 1 d .
Zn3 Zn 0.46563(9) -0.07420(7) 0.70055(5) 0.0293(3) Uani 1 1 d .
Zn4 Zn 0.80829(9) 0.06055(7) 0.62275(5) 0.0323(3) Uani 1 1 d .
O29 O 0.4156(5) 0.4936(4) 0.8201(2) 0.0248(15) Uani 1 1 d .
H29 H 0.4481 0.5147 0.7866 0.030 Uiso 1 1 calc R
O30 O 0.1622(5) 0.5116(4) 0.8195(3) 0.0271(16) Uani 1 1 d .
H30A H 0.1366 0.4781 0.8496 0.032 Uiso 1 1 calc R
O35 O 0.7044(5) 0.0611(4) 0.6841(2) 0.0261(16) Uani 1 1 d .
H35A H 0.7232 0.0407 0.7188 0.031 Uiso 1 1 calc R
O36 O 0.4826(5) 0.0329(4) 0.6735(3) 0.0295(17) Uani 1 1 d .
H36 H 0.4547 0.0662 0.6423 0.035 Uiso 1 1 calc R
Cl5 Cl 0.9396(10) 0.1226(11) 0.9367(6) 0.370(10) Uani 1 1 d .
C115 C 0.3197 0.1405 0.5687 0.084 Uani 1 1 d .
N10 N 0.3610(12) 0.1056(12) 0.6034(7) 0.128(7) Uani 1 1 d .
N12 N 0.5370(13) 0.5468(11) 0.7338(6) 0.124(8) Uani 1 1 d .
C119 C 0.5391 0.6063 0.6938 0.050 Uani 1 1 d .
C120 C 0.5607 0.6631 0.6540 0.050 Uani 1 1 d .
H12A H 0.5640 0.6521 0.6213 0.075 Uiso 1 1 calc GR
H12B H 0.6195 0.6637 0.6563 0.075 Uiso 1 1 calc GR
H12C H 0.5139 0.7137 0.6563 0.075 Uiso 1 1 calc GR
C116 C 0.2976 0.1988 0.5157 0.050 Uani 1 1 d .
H11D H 0.2409 0.2001 0.5086 0.075 Uiso 1 1 calc R
H11E H 0.2911 0.2507 0.5172 0.075 Uiso 1 1 calc R
H11F H 0.3471 0.1817 0.4885 0.075 Uiso 1 1 calc R
N11 N 0.0609(13) 0.4264(12) 0.8978(7) 0.129(7) Uani 1 1 d .
C117 C 0.0330 0.3789 0.9149 0.050 Uani 1 1 d .
C118 C -0.0023 0.3100 0.9293 0.050 Uani 1 1 d .
H11G H -0.0050 0.2981 0.8980 0.075 Uiso 1 1 calc GR
H11H H -0.0631 0.3242 0.9495 0.075 Uiso 1 1 calc GR
H11I H 0.0390 0.2644 0.9495 0.075 Uiso 1 1 calc GR
N9 N 0.7919(14) 0.0200(12) 0.7698(8) 0.132(7) Uiso 1 1 d .
C114 C 0.8591 0.0081 0.8555 0.050 Uani 1 1 d .
H11J H 0.9091 0.0282 0.8430 0.075 Uiso 1 1 calc GR
H11K H 0.8810 -0.0447 0.8763 0.075 Uiso 1 1 calc GR
H11L H 0.8103 0.0412 0.8763 0.075 Uiso 1 1 calc GR
C113 C 0.8199 0.0075 0.8062 0.050 Uani 1 1 d .
O28 O 0.1226(6) 0.3949(5) 0.7860(3) 0.043(2) Uani 1 1 d D
H28D H 0.1343 0.3545 0.7720 0.064 Uiso 1 1 d GR
H28E H 0.0649 0.4274 0.7819 0.064 Uiso 1 1 d DGR
O25 O 0.5749(6) 0.3660(5) 0.7789(3) 0.050(2) Uani 1 1 d .
H25A H 0.5900 0.3327 0.7593 0.076 Uiso 1 1 d DGR
H25B H 0.6212 0.3538 0.7951 0.076 Uiso 1 1 d GR

loop_
_atom_site_aniso_label
_atom_site_aniso_U_11
_atom_site_aniso_U_22
_atom_site_aniso_U_33
_atom_site_aniso_U_23
_atom_site_aniso_U_13
_atom_site_aniso_U_12
C1 0.044(7) 0.021(6) 0.042(7) -0.005(5) -0.016(6) -0.006(5)
C2 0.072(10) 0.039(8) 0.063(9) -0.009(7) -0.048(8) -0.001(7)
C3 0.086(11) 0.017(6) 0.089(11) -0.005(7) -0.051(9) -0.011(6)
C4 0.075(10) 0.029(7) 0.073(10) -0.002(7) -0.044(8) -0.011(7)
C5 0.059(9) 0.037(7) 0.042(7) 0.007(6) -0.028(7) -0.010(6)
C6 0.036(6) 0.025(6) 0.039(7) 0.000(5) -0.012(5) -0.012(5)
C7 0.036(7) 0.032(6) 0.037(7) -0.002(5) -0.003(5) -0.016(5)
C8 0.018(5) 0.041(6) 0.026(6) -0.014(5) -0.002(4) -0.012(5)
C9 0.024(6) 0.046(7) 0.025(6) -0.003(5) -0.002(5) -0.017(5)
C10 0.027(6) 0.049(7) 0.029(6) 0.005(5) 0.004(5) -0.021(5)
C11 0.047(8) 0.076(10) 0.033(7) -0.019(7) 0.000(6) -0.027(7)
C12 0.035(7) 0.079(10) 0.033(7) -0.020(7) 0.002(6) -0.026(7)
C13 0.029(6) 0.042(7) 0.040(7) -0.010(6) 0.002(5) -0.013(5)
C14 0.060 0.061 0.104 -0.046 -0.014 -0.021
C15 0.023 0.023 0.036 0.000 -0.009 -0.008
C16 0.041 0.017 0.031 -0.002 -0.013 -0.005
C17 0.045 0.028 0.040 -0.007 -0.011 -0.012
C18 0.049 0.021 0.042 0.010 -0.016 -0.010
C19 0.049 0.035 0.026 -0.005 -0.001 -0.021
C20 0.034 0.030 0.025 0.002 -0.007 -0.016
C21 0.042 0.033 0.020 -0.001 -0.005 -0.011
C22 0.044 0.044 0.013 -0.009 0.000 -0.025
C23 0.044 0.032 0.024 -0.003 -0.001 -0.018
C24 0.065 0.053 0.025 -0.002 0.025 -0.010
C25 0.077 0.077 0.077 -0.018 -0.012 -0.027
C26 0.060 0.038 0.028 -0.001 0.004 0.003
C27 0.043 0.032 0.019 -0.004 -0.007 -0.011
C28 0.041 0.048 0.046 -0.012 0.019 -0.009
C29 0.040 0.030 0.032 -0.013 0.003 -0.021
C30 0.057 0.039 0.033 -0.010 -0.007 -0.010
C31 0.071 0.044 0.036 -0.018 0.003 -0.020
C32 0.067 0.047 0.036 -0.019 -0.005 -0.021
C33 0.068 0.043 0.031 -0.001 -0.011 -0.024
C34 0.045 0.031 0.033 -0.004 -0.003 -0.021
C35 0.062 0.036 0.016 0.007 -0.005 -0.023
C36 0.037 0.026 0.032 0.004 -0.022 -0.015
C37 0.050 0.038 0.025 0.003 -0.010 -0.020
C38 0.068 0.053 0.027 -0.002 -0.020 -0.018
C39 0.073 0.040 0.043 -0.002 -0.027 -0.018
C40 0.053 0.027 0.042 -0.004 -0.018 -0.009
C41 0.045 0.040 0.034 -0.010 -0.009 -0.015
C42 0.053 0.059 0.053 -0.023 0.005 -0.016
C43 0.023 0.050 0.021 -0.016 -0.004 -0.013
C44 0.046 0.034 0.035 -0.006 -0.012 -0.016
C45 0.078 0.043 0.043 -0.023 -0.013 -0.007
C46 0.078 0.047 0.026 -0.018 -0.014 -0.014
C47 0.057 0.039 0.032 -0.010 -0.002 -0.015
C48 0.036 0.026 0.029 -0.008 -0.002 -0.010
C49 0.048 0.030 0.024 0.001 -0.012 -0.020
C50 0.032 0.024 0.027 -0.001 0.000 -0.008
C51 0.044 0.028 0.029 -0.005 -0.006 -0.020
C52 0.083 0.028 0.024 0.013 -0.024 -0.023
C53 0.071 0.037 0.048 -0.008 -0.017 -0.023
C54 0.083 0.032 0.047 0.007 -0.028 -0.037
C55 0.052 0.020 0.028 0.004 -0.014 -0.018
C56 0.070 0.043 0.041 -0.002 -0.016 -0.037
C57 0.041 0.036 0.018 -0.008 0.006 -0.011
C58 0.060 0.034 0.031 -0.005 0.000 -0.015
C59 0.087 0.043 0.056 -0.024 0.006 -0.023
C60 0.090 0.067 0.043 -0.022 0.026 -0.038
C61 0.075 0.048 0.044 -0.015 0.023 -0.033
C62 0.042 0.038 0.036 -0.004 0.002 -0.015
C63 0.064 0.049 0.016 0.002 0.003 -0.032
C64 0.034 0.029 0.039 0.010 -0.007 -0.013
C65 0.036 0.043 0.036 0.002 0.005 -0.019
C66 0.057 0.035 0.048 -0.009 0.024 -0.018
C67 0.053 0.048 0.043 0.018 0.006 -0.025
C68 0.051 0.036 0.065 -0.002 0.008 -0.025
C69 0.043 0.031 0.029 0.010 -0.013 -0.011
C70 0.075 0.066 0.073 -0.026 0.002 -0.039
C71 0.051 0.028 0.033 -0.010 0.008 -0.023
C72 0.051 0.021 0.044 -0.009 0.016 -0.012
C73 0.044 0.034 0.086 -0.005 0.014 -0.013
C74 0.061 0.015 0.054 0.008 0.006 -0.001
C75 0.057 0.033 0.046 -0.006 0.015 -0.028
C76 0.044 0.022 0.032 -0.007 0.003 -0.019
C77 0.040 0.025 0.038 -0.009 -0.003 -0.021
C78 0.038 0.021 0.024 -0.003 -0.001 -0.018
C79 0.030 0.040 0.024 -0.004 -0.005 -0.020
C80 0.044 0.039 0.037 -0.015 0.002 -0.027
C81 0.038 0.052 0.032 -0.011 0.003 -0.028
C82 0.032 0.047 0.032 -0.012 0.003 -0.018
C83 0.037 0.030 0.036 -0.006 -0.005 -0.015
C84 0.032 0.050 0.088 -0.032 0.004 -0.007
C85 0.027 0.037 0.037 -0.015 0.007 -0.018
C86 0.046 0.035 0.042 -0.013 0.006 -0.019
C87 0.055 0.065 0.036 -0.022 0.011 -0.024
C88 0.060 0.061 0.025 -0.006 0.013 -0.012
C89 0.050 0.049 0.030 -0.010 0.007 -0.010
C90 0.036 0.033 0.031 -0.008 0.000 -0.014
C91 0.036 0.032 0.024 -0.004 0.010 -0.018
C92 0.039 0.024 0.019 -0.003 -0.001 -0.016
C93 0.033 0.025 0.027 -0.006 -0.004 -0.014
C94 0.062 0.039 0.024 0.002 -0.006 -0.021
C95 0.046 0.036 0.040 0.004 -0.008 -0.009
C96 0.053 0.029 0.028 0.003 -0.011 -0.008
C97 0.035 0.029 0.024 0.003 0.000 -0.017
C98 0.020 0.041 0.054 0.003 -0.005 -0.002
C99 0.028 0.024 0.028 -0.006 0.001 -0.012
C100 0.048 0.032 0.022 -0.006 0.000 -0.023
C101 0.057 0.020 0.045 -0.005 0.001 -0.018
C102 0.061 0.028 0.036 0.004 -0.007 -0.023
C103 0.059 0.039 0.023 0.005 -0.014 -0.029
C104 0.042 0.031 0.030 -0.001 -0.006 -0.019
C105 0.048 0.031 0.023 -0.002 -0.005 -0.016
C106 0.026 0.027 0.022 -0.005 -0.002 -0.012
C107 0.051 0.030 0.027 -0.002 -0.013 -0.011
C108 0.100 0.038 0.029 0.001 -0.032 -0.016
C109 0.117 0.057 0.017 -0.007 -0.013 -0.030
C110 0.053 0.048 0.033 -0.019 -0.007 -0.017
C111 0.051 0.026 0.020 -0.006 -0.004 -0.014
C112 0.123 0.055 0.036 -0.009 -0.012 -0.063
Cl1 0.083(3) 0.079(3) 0.0457(19) 0.0194(18) -0.0267(18) -0.064(2)
Cl2 0.0451(19) 0.070(2) 0.052(2) -0.0194(18) 0.0179(16) -0.0182(17)
Cl3 0.075(3) 0.088(3) 0.059(2) -0.036(2) -0.0157(19) -0.040(2)
Cl4 0.0439(19) 0.074(3) 0.059(2) 0.0282(19) -0.0203(17) -0.0271(18)
Dy1 0.0352(3) 0.0180(2) 0.0179(2) -0.00471(19) -0.0011(2) -0.0107(2)
Dy2 0.0358(3) 0.0207(3) 0.0226(3) -0.0039(2) -0.0070(2) -0.0112(2)
Dy3 0.0348(3) 0.0217(3) 0.0177(2) -0.00352(19) -0.0021(2) -0.0118(2)
Dy4 0.0326(3) 0.0198(2) 0.0233(3) -0.0057(2) -0.0007(2) -0.0120(2)
Dy5 0.0343(3) 0.0210(2) 0.0172(2) -0.00255(19) -0.0020(2) -0.0125(2)
Dy6 0.0330(3) 0.0209(2) 0.0217(3) -0.0041(2) 0.0014(2) -0.0124(2)
Dy7 0.0325(3) 0.0209(2) 0.0215(3) -0.0058(2) -0.0030(2) -0.0107(2)
N1 0.039(6) 0.034(5) 0.026(5) -0.005(4) -0.004(4) -0.015(4)
N2 0.043(5) 0.024(5) 0.020(4) 0.001(4) -0.015(4) -0.014(4)
N3 0.046(6) 0.033(5) 0.030(5) -0.005(4) -0.011(4) -0.013(4)
N4 0.043(6) 0.031(5) 0.021(5) -0.009(4) -0.003(4) -0.017(4)
N5 0.050(6) 0.043(6) 0.022(5) -0.007(4) 0.002(4) -0.024(5)
N6 0.036(5) 0.027(5) 0.034(5) -0.010(4) 0.004(4) -0.018(4)
N7 0.041(5) 0.026(5) 0.028(5) -0.013(4) 0.005(4) -0.018(4)
N8 0.038(5) 0.024(5) 0.026(5) 0.000(4) 0.001(4) -0.013(4)
O1 0.059(6) 0.046(5) 0.051(5) -0.022(4) 0.002(5) -0.024(4)
O2 0.037(4) 0.030(4) 0.036(4) -0.011(3) -0.005(4) -0.013(3)
O3 0.046(5) 0.022(4) 0.032(4) -0.008(3) -0.014(4) -0.007(3)
O4 0.042(5) 0.025(4) 0.027(4) -0.010(3) 0.002(3) -0.005(3)
O5 0.032(4) 0.022(4) 0.019(4) -0.003(3) -0.002(3) -0.010(3)
O6 0.041(4) 0.017(4) 0.023(4) 0.002(3) -0.011(3) -0.005(3)
O7 0.059(6) 0.042(5) 0.048(5) -0.010(4) -0.015(4) -0.009(4)
O8 0.046(5) 0.027(4) 0.022(4) 0.005(3) -0.011(3) -0.019(3)
O9 0.048(5) 0.030(4) 0.028(4) -0.011(3) -0.005(4) -0.020(4)
O10 0.045(5) 0.026(4) 0.031(4) 0.002(3) -0.016(4) -0.019(3)
O11 0.038(4) 0.020(4) 0.019(4) 0.001(3) -0.006(3) -0.014(3)
O12 0.051(5) 0.032(4) 0.019(4) -0.009(3) -0.010(3) -0.015(4)
O13 0.059(6) 0.035(5) 0.039(5) -0.001(4) -0.001(4) -0.026(4)
O14 0.036(4) 0.034(4) 0.029(4) 0.008(3) -0.003(3) -0.024(4)
O15 0.050(5) 0.027(4) 0.028(4) -0.003(3) 0.005(4) -0.018(4)
O16 0.049(5) 0.036(5) 0.051(5) -0.015(4) -0.002(4) -0.015(4)
O17 0.044(5) 0.027(4) 0.031(4) -0.008(3) 0.005(3) -0.025(4)
O18 0.032(4) 0.023(4) 0.032(4) -0.007(3) 0.003(3) -0.014(3)
O19 0.033(4) 0.027(4) 0.030(4) 0.001(3) 0.004(3) -0.012(3)
O20 0.033(4) 0.019(4) 0.020(4) 0.001(3) -0.003(3) -0.007(3)
O21 0.036(4) 0.030(4) 0.025(4) -0.006(3) 0.004(3) -0.015(3)
O22 0.053(5) 0.029(4) 0.020(4) -0.006(3) -0.003(3) -0.021(4)
O23 0.040(4) 0.026(4) 0.014(3) -0.001(3) -0.006(3) -0.016(3)
O24 0.043(5) 0.020(4) 0.026(4) 0.001(3) -0.002(3) -0.016(3)
O26 0.039(5) 0.031(4) 0.063(6) -0.011(4) -0.014(4) -0.007(4)
O27 0.070(6) 0.053(6) 0.036(5) 0.000(4) -0.021(4) -0.032(5)
O31 0.036(4) 0.020(4) 0.023(4) -0.001(3) 0.000(3) -0.015(3)
O32 0.039(4) 0.021(4) 0.019(4) 0.000(3) 0.000(3) -0.014(3)
O33 0.038(4) 0.025(4) 0.015(3) -0.006(3) -0.004(3) -0.018(3)
O34 0.044(5) 0.025(4) 0.021(4) -0.006(3) -0.009(3) -0.014(3)
Zn1 0.0327(7) 0.0257(6) 0.0262(6) -0.0070(5) -0.0032(5) -0.0085(5)
Zn2 0.0427(8) 0.0290(7) 0.0232(6) 0.0008(5) -0.0093(6) -0.0201(6)
Zn3 0.0403(7) 0.0243(6) 0.0278(7) -0.0073(5) -0.0012(6) -0.0173(6)
Zn4 0.0332(7) 0.0304(7) 0.0278(7) 0.0005(5) -0.0002(6) -0.0136(6)
O29 0.033(4) 0.017(3) 0.020(4) 0.001(3) -0.003(3) -0.010(3)
O30 0.033(4) 0.020(4) 0.024(4) -0.004(3) 0.006(3) -0.013(3)
O35 0.028(4) 0.029(4) 0.018(4) -0.004(3) 0.000(3) -0.009(3)
O36 0.043(5) 0.030(4) 0.020(4) -0.005(3) -0.002(3) -0.019(3)
Cl5 0.232(15) 0.42(2) 0.36(2) -0.198(18) 0.003(14) 0.039(14)
C115 0.084 0.084 0.084 -0.019 -0.013 -0.029
N10 0.116(15) 0.161(18) 0.116(14) -0.047(13) -0.084(12) -0.008(12)
N12 0.171(18) 0.176(18) 0.091(12) -0.060(12) 0.046(12) -0.145(16)
C119 0.050 0.050 0.050 -0.012 -0.008 -0.017
C120 0.050 0.050 0.050 -0.012 -0.008 -0.017
C116 0.050 0.050 0.050 -0.012 -0.008 -0.017
N11 0.138(16) 0.173(19) 0.113(14) 0.002(13) 0.001(12) -0.129(16)
C117 0.050 0.050 0.050 -0.012 -0.008 -0.017
C118 0.050 0.050 0.050 -0.012 -0.008 -0.017
C114 0.050 0.050 0.050 -0.012 -0.008 -0.017
C113 0.050 0.050 0.050 -0.012 -0.008 -0.017
O28 0.053(5) 0.039(5) 0.049(5) -0.009(4) -0.011(4) -0.029(4)
O25 0.043(5) 0.056(6) 0.042(5) -0.003(4) 0.001(4) -0.016(4)

loop_
_atom_type_symbol
_atom_type_description
_atom_type_scat_dispersion_real
_atom_type_scat_dispersion_imag
_atom_type_scat_source
C C 0.0033 0.0016 'International Tables Vol C Tables 4.2.6.8 and 6.1.1.4'
H H 0.0000 0.0000 'International Tables Vol C Tables 4.2.6.8 and 6.1.1.4'
Cl Cl 0.1484 0.1585 'International Tables Vol C Tables 4.2.6.8 and 6.1.1.4'
Dy Dy -0.1892 4.4098 'International Tables Vol C Tables 4.2.6.8 and 6.1.1.4'
N N 0.0061 0.0033 'International Tables Vol C Tables 4.2.6.8 and 6.1.1.4'
O O 0.0106 0.0060 'International Tables Vol C Tables 4.2.6.8 and 6.1.1.4'
Zn Zn 0.2839 1.4301 'International Tables Vol C Tables 4.2.6.8 and 6.1.1.4'

loop_
_geom_angle_atom_site_label_1
_geom_angle_atom_site_label_2
_geom_angle_atom_site_label_3
_geom_angle
C6 C1 C2 118.7(10)
O3 C1 C2 121.8(10)
O3 C1 C6 119.5(9)
C3 C2 C1 118.5(12)
C4 C3 C2 123.7(12)
C3 C4 C5 118.7(12)
C6 C5 C4 120.1(11)
C1 C6 C5 120.1(10)
C1 C6 N1 114.8(9)
C5 C6 N1 125.0(10)
N1 C7 C9 126.0(10)
C13 C8 C9 118.0(10)
O2 C8 C9 124.7(9)
O2 C8 C13 117.3(9)
C8 C9 C7 121.7(10)
C10 C9 C7 117.6(11)
C10 C9 C8 120.7(10)
C11 C10 C9 120.9(12)
C10 C11 C12 120.9(13)
C13 C12 C11 117.8(12)
C12 C13 C8 121.4(11)
O1 C13 C8 114.7(10)
O1 C13 C12 123.9(11)
C16 C15 C20 120.4
O6 C15 C16 121.1(3)
O6 C15 C20 118.5(3)
C15 C16 C17 120.6
C16 C17 C18 118.7
C19 C18 C17 120.9
C18 C19 C20 120.1
C15 C20 C19 119.2
C15 C20 N2 115.7(3)
C19 C20 N2 124.9(3)
N2 C21 C23 129.2(4)
C23 C22 C27 118.7
O5 C22 C23 124.1(3)
O5 C22 C27 117.3(3)
C22 C23 C21 126.7
C22 C23 C24 118.2
C24 C23 C21 115.0
C25 C24 C23 121.1
C24 C25 C26 120.6
C25 C26 C27 120.8
C26 C27 C22 120.3
O4 C27 C22 115.8(3)
O4 C27 C26 124.0(3)
C34 C29 C30 117.4
O9 C29 C30 120.9(3)
O9 C29 C34 121.7(3)
C31 C30 C29 121.1
C30 C31 C32 119.7
C33 C32 C31 120.2
C32 C33 C34 120.2
C29 C34 N3 112.4(4)
C33 C34 C29 121.2
C33 C34 N3 126.2(4)
N3 C35 C37 126.4(4)
C41 C36 C37 119.2
O8 C36 C37 123.7(3)
O8 C36 C41 117.1(3)
C36 C37 C35 123.2
C36 C37 C38 117.9
C38 C37 C35 118.8
C39 C38 C37 121.0
C38 C39 C40 121.7
C39 C40 C41 118.5
C36 C41 C40 121.6
C36 C41 O7 113.8(4)
O7 C41 C40 124.6(3)
C48 C43 C44 118.2
O12 C43 C44 120.1(3)
O12 C43 C48 121.6(3)
C45 C44 C43 121.0
C44 C45 C46 121.1
C47 C46 C45 116.8
C48 C47 C46 123.0
C43 C48 N4 113.3(3)
C47 C48 C43 119.9
C47 C48 N4 126.9(3)
N4 C49 C51 127.8(4)
C55 C50 C51 117.7
O11 C50 C51 123.8(3)
O11 C50 C55 118.4(3)
C50 C51 C49 125.8
C50 C51 C52 117.8
C52 C51 C49 115.9
C53 C52 C51 123.6
C52 C53 C54 118.4
C53 C54 C55 120.4
C50 C55 O10 114.5(3)
C54 C55 C50 121.5
C54 C55 O10 123.9(3)
C58 C57 C62 117.5
O15 C57 C58 123.0(3)
O15 C57 C62 119.5(3)
C59 C58 C57 121.8
C58 C59 C60 120.4
C61 C60 C59 118.0
C60 C61 C62 122.5
C61 C62 C57 119.7
C61 C62 N5 126.8(3)
N5 C62 C57 113.5(3)
N5 C63 C65 125.4(4)
C69 C64 C65 120.5
O14 C64 C65 122.6(3)
O14 C64 C69 116.9(3)
C63 C65 C66 117.7
C64 C65 C63 124.7
C64 C65 C66 117.6
C67 C66 C65 121.5
C66 C67 C68 121.1
C69 C68 C67 118.8
C68 C69 C64 120.5
O13 C69 C64 114.4(3)
O13 C69 C68 125.1(3)
C72 C71 C76 118.3
O18 C71 C72 122.4(3)
O18 C71 C76 119.4(3)
C73 C72 C71 121.1
C72 C73 C74 119.4
C75 C74 C73 120.9
C74 C75 C76 121.6
C75 C76 C71 118.2
N6 C76 C71 113.2(3)
N6 C76 C75 128.4(3)
N6 C77 C79 125.0(4)
C83 C78 C79 118.1
O17 C78 C79 123.4(3)
O17 C78 C83 118.4(3)
C78 C79 C77 122.0
C80 C79 C77 118.6
C80 C79 C78 119.3
C81 C80 C79 121.1
C80 C81 C82 120.1
C83 C82 C81 119.9
C82 C83 C78 121.3
C82 C83 O16 124.6(3)
O16 C83 C78 114.0(3)
C90 C85 C86 118.6
O21 C85 C86 120.1(3)
O21 C85 C90 121.3(3)
C87 C86 C85 119.5
C88 C87 C86 121.2
C87 C88 C89 119.3
C90 C89 C88 120.5
C85 C90 N7 114.7(3)
C89 C90 C85 120.9
C89 C90 N7 124.3(3)
N7 C91 C93 127.5(4)
C97 C92 C93 115.9
O20 C92 C93 123.5(3)
O20 C92 C97 120.6(3)
C92 C93 C91 125.3
C94 C93 C91 116.1
C94 C93 C92 118.2
C95 C94 C93 122.3
C94 C95 C96 120.8
C97 C96 C95 117.1
C96 C97 C92 125.2
C96 C97 O19 121.8(3)
O19 C97 C92 112.9(3)
C104 C99 C100 118.9
O24 C99 C100 121.9(3)
O24 C99 C104 119.2(3)
C101 C100 C99 120.5
C102 C101 C100 119.6
C101 C102 C103 120.7
C102 C103 C104 120.6
C99 C104 C103 119.5
C99 C104 N8 115.0(3)
C103 C104 N8 125.5(3)
N8 C105 C107 128.9(4)
C107 C106 C111 117.9
O23 C106 C107 124.4(3)
O23 C106 C111 117.7(3)
C106 C107 C105 126.0
C106 C107 C108 120.1
C108 C107 C105 113.8
C109 C108 C107 119.8
C108 C109 C110 119.5
C111 C110 C109 121.0
C110 C111 C106 121.5
C110 C111 O22 124.5(3)
O22 C111 C106 113.9(3)
O6 Dy1 O12 149.5(2)
O6 Dy1 O21 91.7(2)
O6 Dy1 O31 76.8(2)
O6 Dy1 O32 75.2(2)
O6 Dy1 O33 82.1(2)
O6 Dy1 O34 119.9(2)
O12 Dy1 O31 74.4(2)
O12 Dy1 O32 76.0(2)
O12 Dy1 O33 128.3(2)
O12 Dy1 O34 90.5(2)
O21 Dy1 O12 98.8(3)
O21 Dy1 O31 129.2(2)
O21 Dy1 O32 91.0(2)
O21 Dy1 O33 73.4(2)
O21 Dy1 O34 76.4(2)
O24 Dy1 O6 94.4(3)
O24 Dy1 O12 91.3(3)
O24 Dy1 O21 148.6(2)
O24 Dy1 O31 82.1(2)
O24 Dy1 O32 120.3(2)
O24 Dy1 O33 77.0(2)
O24 Dy1 O34 73.9(2)
O32 Dy1 O31 38.2(2)
O33 Dy1 O31 148.9(2)
O33 Dy1 O32 152.1(2)
O34 Dy1 O31 151.3(2)
O34 Dy1 O32 160.1(3)
O34 Dy1 O33 37.8(2)
O3 Dy2 O4 79.8(3)
O3 Dy2 O5 139.5(2)
O3 Dy2 O9 102.8(3)
O3 Dy2 O10 74.8(3)
O3 Dy2 O11 85.2(2)
O3 Dy2 O29 152.6(2)
O3 Dy2 O30 74.0(2)
O5 Dy2 O4 64.8(2)
O5 Dy2 O10 145.6(2)
O5 Dy2 O11 110.9(2)
O9 Dy2 O4 74.8(3)
O9 Dy2 O5 86.9(2)
O9 Dy2 O10 82.0(2)
O9 Dy2 O11 142.3(2)
O9 Dy2 O29 76.1(3)
O9 Dy2 O30 151.5(2)
O10 Dy2 O4 140.6(2)
O11 Dy2 O4 142.6(2)
O11 Dy2 O10 64.4(2)
O29 Dy2 O4 124.9(2)
O29 Dy2 O5 67.8(2)
O29 Dy2 O10 77.9(2)
O29 Dy2 O11 80.4(2)
O29 Dy2 O30 119.7(2)
O30 Dy2 O4 76.8(2)
O30 Dy2 O5 79.1(2)
O30 Dy2 O10 122.7(2)
O30 Dy2 O11 66.1(2)
N2 Dy3 O32 88.8(2)
O5 Dy3 N2 78.3(2)
O5 Dy3 O32 76.2(2)
O5 Dy3 O29 68.0(2)
O5 Dy3 O25 147.1(3)
O6 Dy3 N2 68.4(2)
O6 Dy3 O5 133.8(2)
O6 Dy3 O32 72.1(2)
O6 Dy3 O29 151.8(2)
O6 Dy3 O25 78.2(3)
O8 Dy3 N2 83.45(19)
O8 Dy3 O5 81.3(2)
O8 Dy3 O6 123.7(2)
O8 Dy3 O32 157.3(2)
O8 Dy3 O29 70.7(2)
O8 Dy3 O25 85.6(3)
O31 Dy3 N2 123.6(2)
O31 Dy3 O5 96.2(2)
O31 Dy3 O6 77.9(2)
O31 Dy3 O8 152.0(2)
O31 Dy3 O32 37.1(2)
O31 Dy3 O29 82.4(2)
O31 Dy3 O25 81.6(3)
O29 Dy3 N2 139.8(2)
O29 Dy3 O32 103.2(2)
O29 Dy3 O25 79.2(3)
O25 Dy3 N2 130.0(2)
O25 Dy3 O32 115.4(3)
O17 Dy4 N7 79.78(19)
O17 Dy4 O20 79.5(2)
O17 Dy4 O21 125.8(2)
O17 Dy4 O26 82.7(3)
O17 Dy4 O33 155.7(3)
O17 Dy4 O34 151.6(2)
O17 Dy4 O36 70.5(2)
O20 Dy4 N7 75.9(2)
O20 Dy4 O26 145.0(3)
O20 Dy4 O33 76.3(2)
O20 Dy4 O34 101.0(2)
O20 Dy4 O36 66.4(2)
O21 Dy4 N7 69.01(19)
O21 Dy4 O20 129.9(3)
O21 Dy4 O26 84.8(3)
O21 Dy4 O33 72.4(2)
O21 Dy4 O34 75.9(2)
O21 Dy4 O36 155.7(2)
O26 Dy4 N7 129.9(2)
O33 Dy4 N7 94.85(19)
O33 Dy4 O26 117.6(3)
O34 Dy4 N7 128.25(19)
O34 Dy4 O26 81.3(3)
O34 Dy4 O33 37.4(2)
O34 Dy4 O36 83.6(2)
O36 Dy4 N7 135.10(19)
O36 Dy4 O26 79.4(3)
O36 Dy4 O33 98.8(2)
N8 Dy5 O27 129.1(2)
N8 Dy5 O34 90.5(2)
O14 Dy5 N8 80.6(2)
O14 Dy5 O23 80.0(2)
O14 Dy5 O24 123.1(2)
O14 Dy5 O27 86.8(3)
O14 Dy5 O33 153.4(2)
O14 Dy5 O34 157.2(2)
O14 Dy5 O35 71.6(2)
O23 Dy5 N8 77.9(2)
O23 Dy5 O27 147.6(3)
O23 Dy5 O34 77.6(2)
O23 Dy5 O35 67.6(2)
O24 Dy5 N8 68.8(2)
O24 Dy5 O23 133.6(3)
O24 Dy5 O27 78.1(3)
O24 Dy5 O34 71.5(2)
O24 Dy5 O35 152.6(2)
O27 Dy5 O34 114.7(3)
O33 Dy5 N8 125.1(2)
O33 Dy5 O23 97.5(2)
O33 Dy5 O24 77.7(2)
O33 Dy5 O27 81.4(3)
O33 Dy5 O34 36.8(2)
O33 Dy5 O35 82.8(2)
O35 Dy5 N8 138.6(2)
O35 Dy5 O27 80.1(3)
O35 Dy5 O34 103.3(2)
O15 Dy6 O18 104.3(2)
O15 Dy6 O19 81.9(2)
O15 Dy6 O20 142.6(3)
O15 Dy6 O22 74.6(3)
O15 Dy6 O23 84.8(2)
O15 Dy6 O35 75.1(2)
O15 Dy6 O36 151.2(3)
O18 Dy6 O19 74.2(3)
O18 Dy6 O20 84.2(2)
O18 Dy6 O22 81.2(2)
O18 Dy6 O23 141.0(2)
O20 Dy6 O19 65.1(2)
O20 Dy6 O22 142.7(2)
O22 Dy6 O19 140.4(2)
O23 Dy6 O19 144.7(2)
O23 Dy6 O20 111.6(2)
O23 Dy6 O22 64.6(2)
O35 Dy6 O18 151.4(3)
O35 Dy6 O19 77.4(2)
O35 Dy6 O20 80.5(2)
O35 Dy6 O22 124.7(2)
O35 Dy6 O23 67.6(2)
O36 Dy6 O18 75.4(2)
O36 Dy6 O19 124.2(2)
O36 Dy6 O20 66.1(2)
O36 Dy6 O22 77.0(2)
O36 Dy6 O23 79.1(2)
O36 Dy6 O35 119.0(2)
O2 Dy7 N4 79.3(2)
O2 Dy7 O11 79.1(2)
O2 Dy7 O12 125.2(3)
O2 Dy7 O31 154.2(2)
O2 Dy7 O32 152.2(2)
O2 Dy7 O30 70.8(2)
O2 Dy7 O28 83.9(3)
O11 Dy7 N4 76.51(19)
O11 Dy7 O31 75.1(2)
O11 Dy7 O32 101.1(2)
O11 Dy7 O30 67.5(2)
O11 Dy7 O28 146.0(3)
O12 Dy7 N4 68.3(2)
O12 Dy7 O11 130.1(2)
O12 Dy7 O31 73.9(2)
O12 Dy7 O32 76.1(2)
O12 Dy7 O30 155.1(2)
O12 Dy7 O28 83.6(3)
O31 Dy7 N4 94.9(2)
O31 Dy7 O28 118.0(3)
O32 Dy7 N4 128.1(2)
O32 Dy7 O31 38.0(2)
O32 Dy7 O30 83.5(2)
O32 Dy7 O28 81.0(3)
O30 Dy7 N4 136.5(2)
O30 Dy7 O31 98.6(2)
O30 Dy7 O28 79.2(3)
O28 Dy7 N4 128.8(2)
C6 N1 Zn1 110.7(5)
C7 N1 C6 123.5(7)
C7 N1 Zn1 125.6(6)
C20 N2 Dy3 113.0(5)
C21 N2 C20 119.4(6)
C21 N2 Dy3 127.6(5)
C34 N3 Zn2 112.5(5)
C35 N3 C34 121.5(7)
C35 N3 Zn2 126.0(6)
C48 N4 Dy7 114.7(5)
C49 N4 C48 119.2(6)
C49 N4 Dy7 125.4(5)
C62 N5 Zn4 111.7(5)
C63 N5 C62 122.8(6)
C63 N5 Zn4 125.3(6)
C76 N6 Zn3 113.3(5)
C77 N6 C76 120.7(7)
C77 N6 Zn3 125.8(6)
C90 N7 Dy4 112.5(5)
C91 N7 C90 119.2(6)
C91 N7 Dy4 127.5(5)
C104 N8 Dy5 111.9(5)
C105 N8 C104 119.4(6)
C105 N8 Dy5 128.7(5)
C13 O1 C14 116.3(7)
C8 O2 Dy7 134.4(4)
C8 O2 Zn1 122.1(4)
Zn1 O2 Dy7 102.7(3)
C1 O3 Dy2 136.8(5)
C1 O3 Zn1 110.7(5)
Zn1 O3 Dy2 98.9(3)
C27 O4 C28 117.4(5)
C27 O4 Dy2 118.8(4)
C28 O4 Dy2 123.7(4)
C22 O5 Dy2 122.3(4)
C22 O5 Dy3 132.4(4)
Dy3 O5 Dy2 104.5(2)
C15 O6 Dy1 130.9(4)
C15 O6 Dy3 116.3(4)
Dy1 O6 Dy3 101.8(3)
C41 O7 C42 116.8(6)
C36 O8 Dy3 125.2(4)
C36 O8 Zn2 125.6(4)
Zn2 O8 Dy3 103.5(3)
C29 O9 Dy2 143.4(5)
C29 O9 Zn2 106.8(4)
Zn2 O9 Dy2 97.2(3)
C55 O10 C56 116.7(5)
C55 O10 Dy2 117.3(4)
C56 O10 Dy2 125.8(4)
C50 O11 Dy2 119.0(4)
C50 O11 Dy7 131.1(4)
Dy7 O11 Dy2 105.2(2)
C43 O12 Dy1 125.3(4)
C43 O12 Dy7 118.0(4)
Dy7 O12 Dy1 102.3(3)
C69 O13 C70 116.5(5)
C64 O14 Dy5 133.1(5)
C64 O14 Zn4 122.7(5)
Zn4 O14 Dy5 103.0(3)
C57 O15 Dy6 142.1(5)
C57 O15 Zn4 109.3(4)
Zn4 O15 Dy6 98.0(3)
C83 O16 C84 117.6(6)
C78 O17 Dy4 129.9(4)
C78 O17 Zn3 124.5(4)
Zn3 O17 Dy4 104.3(3)
C71 O18 Dy6 138.2(5)
C71 O18 Zn3 110.5(4)
Zn3 O18 Dy6 98.2(3)
C97 O19 Dy6 116.6(4)
C98 O19 C97 115.7(5)
C98 O19 Dy6 127.6(4)
C92 O20 Dy4 132.1(4)
C92 O20 Dy6 119.0(4)
Dy4 O20 Dy6 105.5(3)
C85 O21 Dy1 127.5(4)
C85 O21 Dy4 117.5(4)
Dy1 O21 Dy4 102.4(3)
C111 O22 C112 114.7(5)
C111 O22 Dy6 120.5(4)
C112 O22 Dy6 124.8(4)
C106 O23 Dy5 132.7(4)
C106 O23 Dy6 122.4(4)
Dy5 O23 Dy6 104.3(2)
C99 O24 Dy1 132.2(4)
C99 O24 Dy5 116.2(4)
Dy5 O24 Dy1 102.3(2)
Dy1 O31 Dy7 99.7(3)
Dy3 O31 Dy1 102.1(3)
Dy3 O31 Dy7 132.4(3)
O32 O31 Dy1 70.4(3)
O32 O31 Dy3 78.9(4)
O32 O31 Dy7 69.5(4)
Dy1 O32 Dy3 96.4(3)
Dy7 O32 Dy1 101.4(2)
Dy7 O32 Dy3 124.1(3)
O31 O32 Dy1 71.4(4)
O31 O32 Dy3 64.0(4)
O31 O32 Dy7 72.6(4)
Dy1 O33 Dy4 101.1(3)
Dy5 O33 Dy1 101.8(2)
Dy5 O33 Dy4 131.1(3)
O34 O33 Dy1 71.0(4)
O34 O33 Dy4 70.3(4)
O34 O33 Dy5 77.2(4)
Dy1 O34 Dy4 102.0(3)
Dy1 O34 Dy5 97.3(2)
Dy4 O34 Dy5 124.6(3)
O33 O34 Dy1 71.2(3)
O33 O34 Dy4 72.2(3)
O33 O34 Dy5 66.0(4)
N1 Zn1 Cl2 104.8(3)
N1 Zn1 O3 79.7(3)
O2 Zn1 Cl2 112.1(2)
O2 Zn1 N1 86.3(2)
O2 Zn1 O3 136.4(3)
O2 Zn1 O30 83.2(3)
O3 Zn1 Cl2 111.4(2)
O30 Zn1 Cl2 111.45(18)
O30 Zn1 N1 143.6(3)
O30 Zn1 O3 84.3(3)
N3 Zn2 Cl1 108.6(3)
N3 Zn2 O9 78.6(3)
N3 Zn2 O29 141.4(3)
O8 Zn2 Cl1 114.1(2)
O8 Zn2 N3 88.8(3)
O8 Zn2 O9 139.0(3)
O8 Zn2 O29 82.3(3)
O9 Zn2 Cl1 106.93(18)
O29 Zn2 Cl1 109.34(18)
O29 Zn2 O9 83.9(3)
N6 Zn3 Cl3 109.6(2)
N6 Zn3 O18 78.3(2)
N6 Zn3 O36 140.9(2)
O17 Zn3 Cl3 116.6(2)
O17 Zn3 N6 86.6(2)
O17 Zn3 O18 135.5(3)
O17 Zn3 O36 82.1(3)
O18 Zn3 Cl3 107.90(19)
O36 Zn3 Cl3 109.0(2)
O36 Zn3 O18 84.0(3)
N5 Zn4 Cl4 107.6(3)
N5 Zn4 O15 79.3(3)
N5 Zn4 O35 143.8(3)
O14 Zn4 Cl4 109.3(2)
O14 Zn4 N5 87.3(3)
O14 Zn4 O15 136.0(3)
O14 Zn4 O35 83.3(3)
O15 Zn4 Cl4 114.8(2)
O35 Zn4 Cl4 108.52(19)
O35 Zn4 O15 83.5(3)
Dy2 O29 Dy3 107.6(3)
Zn2 O29 Dy2 98.2(3)
Zn2 O29 Dy3 99.8(3)
Dy2 O30 Dy7 108.2(3)
Zn1 O30 Dy2 98.9(3)
Zn1 O30 Dy7 101.0(3)
Dy6 O35 Dy5 107.7(3)
Zn4 O35 Dy5 99.5(3)
Zn4 O35 Dy6 99.4(3)
Dy6 O36 Dy4 109.2(3)
Zn3 O36 Dy4 100.7(3)
Zn3 O36 Dy6 99.4(3)
N10 C115 C116 157.2(10)
N12 C119 C120 167.4(8)
N11 C117 C118 170.1(10)
N9 C113 C114 168.3(10)

loop_
_geom_bond_atom_site_label_1
_geom_bond_atom_site_label_2
_geom_bond_distance
C1 C2 1.437(16)
C1 C6 1.377(15)
C1 O3 1.376(10)
C2 C3 1.362(17)
C3 C4 1.338(18)
C4 C5 1.401(17)
C5 C6 1.401(15)
C6 N1 1.444(11)
C7 C9 1.444(15)
C7 N1 1.256(12)
C8 C9 1.414(15)
C8 C13 1.411(15)
C8 O2 1.331(10)
C9 C10 1.377(15)
C10 C11 1.376(17)
C11 C12 1.415(19)
C12 C13 1.406(17)
C13 O1 1.371(12)
C14 O1 1.412(8)
C15 C16 1.3777
C15 C20 1.3902
C15 O6 1.375(6)
C16 C17 1.3862
C17 C18 1.4021
C18 C19 1.3659
C19 C20 1.3965
C20 N2 1.433(8)
C21 C23 1.4463
C21 N2 1.283(9)
C22 C23 1.4005
C22 C27 1.4095
C22 O5 1.343(6)
C23 C24 1.4254
C24 C25 1.3486
C25 C26 1.3603
C26 C27 1.3768
C27 O4 1.366(7)
C28 O4 1.422(7)
C29 C30 1.4080
C29 C34 1.3898
C29 O9 1.350(7)
C30 C31 1.3774
C31 C32 1.3862
C32 C33 1.3655
C33 C34 1.3829
C34 N3 1.412(9)
C35 C37 1.4484
C35 N3 1.308(9)
C36 C37 1.3943
C36 C41 1.3790
C36 O8 1.356(7)
C37 C38 1.4235
C38 C39 1.3384
C39 C40 1.3639
C40 C41 1.3952
C41 O7 1.379(9)
C42 O7 1.444(8)
C43 C44 1.4088
C43 C48 1.3912
C43 O12 1.355(7)
C44 C45 1.3640
C45 C46 1.4012
C46 C47 1.3927
C47 C48 1.3622
C48 N4 1.444(8)
C49 C51 1.4362
C49 N4 1.309(8)
C50 C51 1.3986
C50 C55 1.3941
C50 O11 1.355(6)
C51 C52 1.4153
C52 C53 1.3367
C53 C54 1.3730
C54 C55 1.3855
C55 O10 1.403(7)
C56 O10 1.418(7)
C57 C58 1.3804
C57 C62 1.4311
C57 O15 1.349(7)
C58 C59 1.3556
C59 C60 1.4257
C60 C61 1.3555
C61 C62 1.3664
C62 N5 1.421(9)
C63 C65 1.4115
C63 N5 1.288(9)
C64 C65 1.4062
C64 C69 1.3978
C64 O14 1.339(6)
C65 C66 1.4217
C66 C67 1.3539
C67 C68 1.4008
C68 C69 1.3977
C69 O13 1.372(8)
C70 O13 1.426(8)
C71 C72 1.3915
C71 C76 1.4248
C71 O18 1.342(7)
C72 C73 1.3647
C73 C74 1.3866
C74 C75 1.3267
C75 C76 1.3962
C76 N6 1.390(9)
C77 C79 1.4767
C77 N6 1.302(8)
C78 C79 1.4142
C78 C83 1.3912
C78 O17 1.346(7)
C79 C80 1.4000
C80 C81 1.3533
C81 C82 1.3919
C82 C83 1.3742
C83 O16 1.377(8)
C84 O16 1.424(8)
C85 C86 1.3991
C85 C90 1.3981
C85 O21 1.348(7)
C86 C87 1.3955
C87 C88 1.3687
C88 C89 1.3889
C89 C90 1.3716
C90 N7 1.461(8)
C91 C93 1.4482
C91 N7 1.239(9)
C92 C93 1.4368
C92 C97 1.4134
C92 O20 1.325(6)
C93 C94 1.4251
C94 C95 1.3508
C95 C96 1.4172
C96 C97 1.3637
C97 O19 1.411(7)
C98 O19 1.397(7)
C99 C100 1.4014
C99 C104 1.3872
C99 O24 1.368(6)
C100 C101 1.3929
C101 C102 1.3665
C102 C103 1.3685
C103 C104 1.3993
C104 N8 1.441(8)
C105 C107 1.4632
C105 N8 1.274(9)
C106 C107 1.3931
C106 C111 1.4270
C106 O23 1.341(6)
C107 C108 1.4298
C108 C109 1.3840
C109 C110 1.4006
C110 C111 1.3479
C111 O22 1.375(7)
C112 O22 1.472(7)
Cl1 Zn2 2.242(3)
Cl2 Zn1 2.230(3)
Cl3 Zn3 2.239(3)
Cl4 Zn4 2.247(3)
Dy1 O6 2.323(7)
Dy1 O12 2.331(7)
Dy1 O21 2.324(7)
Dy1 O24 2.316(7)
Dy1 O31 2.358(6)
Dy1 O32 2.345(7)
Dy1 O33 2.336(7)
Dy1 O34 2.334(6)
Dy2 O3 2.289(7)
Dy2 O4 2.486(7)
Dy2 O5 2.403(6)
Dy2 O9 2.290(7)
Dy2 O10 2.478(7)
Dy2 O11 2.447(6)
Dy2 O29 2.296(7)
Dy2 O30 2.330(7)
Dy3 N2 2.414(8)
Dy3 O5 2.340(7)
Dy3 O6 2.337(7)
Dy3 O8 2.316(7)
Dy3 O31 2.290(7)
Dy3 O32 2.501(7)
Dy3 O29 2.352(6)
Dy3 O25 2.414(8)
Dy4 N7 2.451(9)
Dy4 O17 2.311(6)
Dy4 O20 2.343(7)
Dy4 O21 2.342(7)
Dy4 O26 2.412(8)
Dy4 O33 2.372(6)
Dy4 O34 2.346(7)
Dy4 O36 2.365(7)
Dy5 N8 2.406(9)
Dy5 O14 2.294(7)
Dy5 O23 2.349(6)
Dy5 O24 2.311(7)
Dy5 O27 2.411(8)
Dy5 O33 2.308(6)
Dy5 O34 2.465(7)
Dy5 O35 2.358(7)
Dy6 O15 2.290(7)
Dy6 O18 2.301(6)
Dy6 O19 2.487(7)
Dy6 O20 2.427(6)
Dy6 O22 2.478(7)
Dy6 O23 2.411(7)
Dy6 O35 2.297(7)
Dy6 O36 2.292(7)
Dy7 N4 2.437(8)
Dy7 O2 2.324(7)
Dy7 O11 2.334(6)
Dy7 O12 2.327(7)
Dy7 O31 2.388(7)
Dy7 O32 2.343(7)
Dy7 O30 2.359(6)
Dy7 O28 2.391(7)
N1 Zn1 2.066(9)
N3 Zn2 2.031(9)
N5 Zn4 2.050(9)
N6 Zn3 2.055(9)
O2 Zn1 2.035(7)
O3 Zn1 2.093(7)
O8 Zn2 2.011(7)
O9 Zn2 2.136(8)
O14 Zn4 2.025(7)
O15 Zn4 2.128(7)
O17 Zn3 2.025(7)
O18 Zn3 2.115(7)
O31 O32 1.539(9)
O33 O34 1.514(9)
Zn1 O30 2.051(7)
Zn2 O29 2.095(7)
Zn3 O36 2.083(7)
Zn4 O35 2.071(6)
C115 N10 1.186(15)
C115 C116 1.5817
N12 C119 1.339(18)
C119 C120 1.3864
N11 C117 1.112(14)
C117 C118 1.5616
N9 C113 1.14(2)
C114 C113 1.6583
